data_7043405
loop_
_publ_author_name
'Mesquita, L\'igia M.'
'Mateus, Pedro'
'Fernandes, Rui D. V.'
'Iranzo, Olga'
'Andr\'e, V\^ania'
'Tiago de Oliveira, Filipe'
'Platas-Iglesias, Carlos'
'Delgado, Rita'

_publ_section_title
;
 Recognition of Phosphopeptides by a Dinuclear Copper(II) Macrocyclic
 Complex in Water:Methanol 50:50 v/v Solution
;
_journal_name_full 'Dalton Trans.'
_journal_paper_doi 10.1039/C7DT01724C
_journal_year 2017
_chemical_formula_sum 'C96 H126 Cu4 N16 O44 P2'
_chemical_formula_weight 2524.22
_space_group_crystal_system triclinic
_space_group_IT_number 2
_space_group_name_Hall '-P 1'
_space_group_name_H-M_alt 'P -1'
_symmetry_space_group_name_Hall '-P 1'
_symmetry_space_group_name_H-M 'P -1'
_atom_sites_solution_hydrogens geom
_audit_creation_method SHELXL-2014/7
_audit_update_record
;
2016-08-16 deposited with the CCDC.
2017-06-20 downloaded from the CCDC.
;
_cell_angle_alpha 81.480(2)
_cell_angle_beta 79.723(2)
_cell_angle_gamma 88.933(2)
_cell_formula_units_Z 2
_cell_length_a 12.6536(6)
_cell_length_b 18.7909(9)
_cell_length_c 26.3295(12)
_cell_measurement_reflns_used 87603
_cell_measurement_temperature 150(2)
_cell_measurement_theta_max 26.571
_cell_measurement_theta_min 1.941
_cell_volume 6091.8(5)
_computing_cell_refinement 'BRUKER SMART (Bruker, 2005)'
_computing_data_collection 'BRUKER SMART (Bruker, 2005)'
_computing_data_reduction 'BRUKER SAINT (Bruker, 2005)'
_computing_molecular_graphics 'ORTEP 3.2 (Farrugia, 1997) and Mercury 2.2'
_computing_structure_refinement 'SHELXL-97 (Sheldrick, 2008)'
_computing_structure_solution 'SIR 97 (Altomare et al, 1999)'
_diffrn_ambient_temperature 150(2)
_diffrn_measured_fraction_theta_full 0.988
_diffrn_measured_fraction_theta_max 0.975
_diffrn_measurement_device_type 'CCD area detector'
_diffrn_measurement_method 'phi and omega scans'
_diffrn_radiation_monochromator graphite
_diffrn_radiation_source 'fine-focus sealed tube'
_diffrn_radiation_type MoK\a
_diffrn_radiation_wavelength 0.71069
_diffrn_reflns_av_R_equivalents 0.1095
_diffrn_reflns_av_unetI/netI 0.1756
_diffrn_reflns_Laue_measured_fraction_full 0.988
_diffrn_reflns_Laue_measured_fraction_max 0.975
_diffrn_reflns_limit_h_max 10
_diffrn_reflns_limit_h_min -15
_diffrn_reflns_limit_k_max 23
_diffrn_reflns_limit_k_min -23
_diffrn_reflns_limit_l_max 29
_diffrn_reflns_limit_l_min -33
_diffrn_reflns_number 87603
_diffrn_reflns_point_group_measured_fraction_full 0.988
_diffrn_reflns_point_group_measured_fraction_max 0.975
_diffrn_reflns_theta_full 25.242
_diffrn_reflns_theta_max 26.571
_diffrn_reflns_theta_min 1.941
_exptl_absorpt_coefficient_mu 0.803
_exptl_absorpt_correction_T_max 0.976
_exptl_absorpt_correction_T_min 0.935
_exptl_absorpt_correction_type multi-scan
_exptl_absorpt_process_details 'SADABS (Bruker,2005)'
_exptl_crystal_colour blue
_exptl_crystal_density_diffrn 1.376
_exptl_crystal_density_meas ?
_exptl_crystal_description block
_exptl_crystal_F_000 2624
_exptl_crystal_size_max 0.17
_exptl_crystal_size_mid 0.07
_exptl_crystal_size_min 0.03
_refine_diff_density_max 2.858
_refine_diff_density_min -1.419
_refine_diff_density_rms 0.125
_refine_ls_extinction_method none
_refine_ls_goodness_of_fit_ref 1.048
_refine_ls_hydrogen_treatment constr
_refine_ls_matrix_type full
_refine_ls_number_parameters 1447
_refine_ls_number_reflns 24795
_refine_ls_number_restraints 6
_refine_ls_restrained_S_all 1.048
_refine_ls_R_factor_all 0.2086
_refine_ls_R_factor_gt 0.0926
_refine_ls_shift/su_max 0.066
_refine_ls_shift/su_mean 0.008
_refine_ls_structure_factor_coef Fsqd
_refine_ls_weighting_details 'w=1/[\s^2^(Fo^2^)+(0.1411P)^2^] where P=(Fo^2^+2Fc^2^)/3'
_refine_ls_weighting_scheme calc
_refine_ls_wR_factor_gt 0.2289
_refine_ls_wR_factor_ref 0.2845
_reflns_Friedel_coverage 0.000
_reflns_number_gt 11252
_reflns_number_total 24795
_reflns_threshold_expression 'I > 2\s(I)'
_cod_data_source_file c7dt01724c2.cif
_cod_data_source_block shelx
_cod_depositor_comments
;
The following automatic conversions were performed:

'_exptl_crystal_density_meas' value 'not measured' was changed to '?'
- the value is perceived as not measured.

Automatic conversion script
Id: cif_fix_values 4973 2017-02-22 13:04:09Z antanas 
;
_cod_database_code 7043405
_shelx_shelxl_version_number 2014/7
_shelx_space_group_comment
;
The symmetry employed for this shelxl refinement is uniquely defined
by the following loop, which should always be used as a source of
symmetry information in preference to the above space-group names.
They are only intended as comments.
;

loop_
_space_group_symop_operation_xyz
'x, y, z'
'-x, -y, -z'

loop_
_atom_site_label
_atom_site_type_symbol
_atom_site_fract_x
_atom_site_fract_y
_atom_site_fract_z
_atom_site_U_iso_or_equiv
_atom_site_adp_type
_atom_site_occupancy
_atom_site_site_symmetry_order
_atom_site_calc_flag
_atom_site_refinement_flags_posn
_atom_site_refinement_flags_adp
_atom_site_refinement_flags_occupancy
_atom_site_disorder_assembly
_atom_site_disorder_group
Cu1A Cu 0.21693(8) 0.65545(5) 0.14314(4) 0.0321(3) Uani 1 1 d . . . . .
Cu2A Cu 0.24236(7) 0.35174(5) 0.22380(4) 0.0296(2) Uani 1 1 d . . . . .
Cu1B Cu -0.11163(8) -0.27565(5) 0.39312(4) 0.0334(3) Uani 1 1 d . . . . .
Cu2B Cu -0.18859(7) 0.02031(5) 0.30808(3) 0.0306(2) Uani 1 1 d . . . . .
P1 P 0.13886(15) 0.50669(10) 0.21627(7) 0.0268(4) Uani 1 1 d . . . . .
P3 P -0.05121(15) -0.12201(10) 0.31931(7) 0.0286(5) Uani 1 1 d . . . . .
O3A O 0.1595(4) 0.4310(2) 0.20505(19) 0.0322(12) Uani 1 1 d . . . . .
O16W O 0.1356(4) 0.6489(3) 0.2943(2) 0.0450(14) Uani 1 1 d . . . . .
O11 O 0.5020(8) 0.2760(4) 0.0544(4) 0.108(3) Uani 1 1 d . . . . .
O17W O 0.9496(5) 0.9431(3) 0.1765(2) 0.0532(16) Uani 1 1 d . . . . .
O21W O 0.3818(5) 0.5265(3) 0.4633(2) 0.0567(17) Uani 1 1 d . . . . .
O10 O 0.6659(7) 0.2590(5) 0.0659(4) 0.110(3) Uani 1 1 d . . . . .
O12 O 0.5416(7) 0.1922(5) 0.1137(4) 0.101(3) Uani 1 1 d . . . . .
O20W O 0.8956(5) 0.9442(3) 0.8541(3) 0.0658(18) Uani 1 1 d . . . . .
O11W O 0.9986(5) 0.7323(3) 0.2422(2) 0.0644(18) Uani 1 1 d . . . . .
O7 O 0.5899(6) 0.7151(5) 0.5704(3) 0.092(3) Uani 1 1 d . . . . .
O1W O 0.3220(5) 0.0571(4) 0.0986(3) 0.0700(19) Uani 1 1 d . . . . .
O9 O 0.4403(8) 0.6639(5) 0.6024(3) 0.118(3) Uani 1 1 d . . . . .
O18W O 0.4059(5) 0.9672(4) 0.0270(3) 0.072(2) Uani 1 1 d . . . . .
O8 O 0.4445(9) 0.7749(5) 0.5713(4) 0.136(4) Uani 1 1 d . . . . .
O15W O 0.1218(5) 0.4397(4) 0.3713(3) 0.072(2) Uani 1 1 d . . . . .
O6W O 0.9866(6) 0.3220(3) 0.3901(2) 0.070(2) Uani 1 1 d . . . . .
O7W O 0.6848(6) 0.5758(4) 0.5904(3) 0.072(2) Uani 1 1 d . . . . .
O24W O 0.9744(6) 0.8619(4) 0.9354(3) 0.0715(19) Uani 1 1 d . . . . .
O2W O 0.4987(6) 0.0469(4) 0.1489(3) 0.076(2) Uani 1 1 d . . . . .
O14W O 0.3581(6) 0.1831(4) 0.0254(3) 0.078(2) Uani 1 1 d . . . . .
O10W O 0.8501(6) 0.8869(4) 0.1094(3) 0.076(2) Uani 1 1 d . . . . .
O12W O 0.0830(6) 0.0452(4) 0.9917(3) 0.080(2) Uani 1 1 d . . . . .
O19W O 0.1932(6) 0.8560(4) 0.9154(3) 0.084(2) Uani 1 1 d . . . . .
O22W O 0.2288(6) 0.6831(4) 0.5641(3) 0.087(2) Uani 1 1 d . . . . .
O3W O 0.7350(6) 0.0298(4) 0.0406(3) 0.080(2) Uani 1 1 d . . . . .
O13W O 0.3682(6) 0.0675(4) 0.8785(3) 0.082(2) Uani 1 1 d . . . . .
O9W O 0.9920(7) 0.6704(4) 0.1629(3) 0.091(2) Uani 1 1 d . . . . .
O23W O 0.8378(7) 0.7575(4) 0.9934(3) 0.087(2) Uani 1 1 d . . . . .
O5W O 0.5921(6) 0.4847(5) 0.4335(3) 0.094(3) Uani 1 1 d . . . . .
O4W O 0.4926(7) 0.1513(4) 0.9261(4) 0.107(3) Uani 1 1 d . . . . .
O8W O 0.8746(9) 0.7454(5) 0.0953(4) 0.126(4) Uani 1 1 d . . . . .
N8A N 0.2092(5) 0.7560(3) 0.1166(2) 0.0340(15) Uani 1 1 d . . . . .
N26A N 0.3131(5) 0.2640(3) 0.2465(2) 0.0286(14) Uani 1 1 d . . . . .
N8B N -0.1277(5) -0.3759(3) 0.4214(2) 0.0337(15) Uani 1 1 d . . . . .
N26B N -0.2576(5) 0.1088(3) 0.2865(2) 0.0325(15) Uani 1 1 d . . . . .
O3C O 0.0826(7) 0.1567(4) 0.2159(3) 0.0208(8) Uani 0.5 1 d D . P A 1
N4 N 0.5697(8) 0.2411(5) 0.0773(4) 0.069(2) Uani 1 1 d . . . . .
N3 N 0.4909(8) 0.7191(6) 0.5813(3) 0.0660(15) Uani 1 1 d . . . . .
N1A N 0.2863(5) 0.6959(3) 0.1985(2) 0.0303(14) Uani 1 1 d . . . . .
H1A H 0.2479 0.6722 0.2332 0.036 Uiso 1 1 calc R U . . .
C47A C 0.4028(6) 0.6814(4) 0.1976(3) 0.0364(19) Uani 1 1 d . . . . .
H2A H 0.4214 0.6904 0.2311 0.044 Uiso 1 1 calc R U . . .
H2B H 0.4452 0.7155 0.1694 0.044 Uiso 1 1 calc R U . . .
C32A C 0.4345(6) 0.6055(4) 0.1893(3) 0.0329(18) Uani 1 1 d . . . . .
C31A C 0.4762(6) 0.5922(4) 0.1400(3) 0.040(2) Uani 1 1 d . . . . .
C30A C 0.5011(6) 0.5212(4) 0.1325(3) 0.0349(19) Uani 1 1 d . . . . .
H5 H 0.5313 0.5118 0.0985 0.042 Uiso 1 1 calc R U . . .
C29A C 0.4836(6) 0.4644(4) 0.1728(3) 0.0319(18) Uani 1 1 d . . . . .
C34A C 0.4409(6) 0.4773(4) 0.2230(3) 0.0289(17) Uani 1 1 d . . . . .
C28A C 0.4257(5) 0.4176(4) 0.2682(3) 0.0302(17) Uani 1 1 d . . . . .
H8A H 0.4427 0.4359 0.2992 0.036 Uiso 1 1 calc R U . . .
H8B H 0.4769 0.3787 0.2600 0.036 Uiso 1 1 calc R U . . .
N28A N 0.3127(5) 0.3867(3) 0.2811(2) 0.0280(14) Uani 1 1 d . . . . .
H28N H 0.2641 0.4229 0.2973 0.034 Uiso 1 1 calc R U . . .
N19A N 0.2136(5) 0.2926(3) 0.1667(2) 0.0316(15) Uani 1 1 d . . . . .
H19Z H 0.1416 0.2703 0.1816 0.038 Uiso 1 1 calc R U . . .
C18A C 0.2045(6) 0.3196(4) 0.1117(3) 0.039(2) Uani 1 1 d . . . . .
H11A H 0.1758 0.2800 0.0970 0.047 Uiso 1 1 calc R U . . .
H11B H 0.2778 0.3309 0.0917 0.047 Uiso 1 1 calc R U . . .
C16A C 0.1360(6) 0.3845(4) 0.1025(3) 0.0357(19) Uani 1 1 d . . . . .
C17A C 0.1840(6) 0.4531(4) 0.0851(3) 0.0314(18) Uani 1 1 d . . . . .
C12A C 0.1228(6) 0.5124(4) 0.0703(3) 0.0347(19) Uani 1 1 d . . . . .
C11A C 0.1762(7) 0.5840(4) 0.0453(3) 0.041(2) Uani 1 1 d . . . . .
H15A H 0.2550 0.5770 0.0382 0.049 Uiso 1 1 calc R U . . .
H15B H 0.1530 0.5987 0.0113 0.049 Uiso 1 1 calc R U . . .
N10A N 0.1526(6) 0.6434(3) 0.0770(2) 0.0406(17) Uani 1 1 d . . . . .
H10N H 0.0736 0.6387 0.0904 0.049 Uiso 1 1 calc R U . . .
C9A C 0.1637(9) 0.7130(4) 0.0420(3) 0.053(2) Uani 1 1 d . . . . .
H17A H 0.1008 0.7202 0.0242 0.063 Uiso 1 1 calc R U . . .
H17B H 0.2288 0.7123 0.0149 0.063 Uiso 1 1 calc R U . . .
C7A C 0.1718(7) 0.7743(4) 0.0719(3) 0.041(2) Uani 1 1 d . . . . .
C3A C 0.2253(6) 0.8041(4) 0.1473(3) 0.0327(18) Uani 1 1 d . . . . .
C2A C 0.2639(7) 0.7743(4) 0.1965(3) 0.042(2) Uani 1 1 d . . . . .
H20A H 0.3302 0.8001 0.1985 0.050 Uiso 1 1 calc R U . . .
H20B H 0.2088 0.7822 0.2269 0.050 Uiso 1 1 calc R U . . .
C4A C 0.2018(7) 0.8754(4) 0.1331(3) 0.041(2) Uani 1 1 d . . . . .
H21 H 0.2124 0.9101 0.1546 0.050 Uiso 1 1 calc R U . . .
C5A C 0.1628(8) 0.8959(5) 0.0877(4) 0.057(3) Uani 1 1 d . . . . .
H22 H 0.1483 0.9451 0.0774 0.068 Uiso 1 1 calc R U . . .
C6A C 0.1447(8) 0.8452(5) 0.0570(3) 0.051(2) Uani 1 1 d . . . . .
H23 H 0.1144 0.8587 0.0265 0.061 Uiso 1 1 calc R U . . .
C13A C 0.0097(6) 0.5058(4) 0.0746(3) 0.039(2) Uani 1 1 d . . . . .
C14A C -0.0356(6) 0.4375(4) 0.0939(3) 0.041(2) Uani 1 1 d . . . . .
H25 H -0.1113 0.4320 0.0982 0.050 Uiso 1 1 calc R U . . .
C15A C 0.0259(7) 0.3771(5) 0.1070(3) 0.043(2) Uani 1 1 d . . . . .
C45A C -0.0344(7) 0.3067(5) 0.1284(4) 0.051(2) Uani 1 1 d . . . . .
H27A H -0.0908 0.3011 0.1075 0.061 Uiso 1 1 calc R U . . .
H27B H 0.0160 0.2661 0.1248 0.061 Uiso 1 1 calc R U . . .
C43A C -0.0589(7) 0.5662(5) 0.0566(4) 0.052(2) Uani 1 1 d . . . . .
H28A H -0.0540 0.6048 0.0779 0.063 Uiso 1 1 calc R U . . .
H28B H -0.0268 0.5855 0.0202 0.063 Uiso 1 1 calc R U . . .
C44A C -0.1746(7) 0.5526(5) 0.0579(4) 0.065(3) Uani 1 1 d . . . . .
H29A H -0.2085 0.5972 0.0449 0.098 Uiso 1 1 calc R U . . .
H29B H -0.1821 0.5160 0.0358 0.098 Uiso 1 1 calc R U . . .
H29C H -0.2094 0.5354 0.0938 0.098 Uiso 1 1 calc R U . . .
C41A C 0.3029(6) 0.4618(4) 0.0817(3) 0.039(2) Uani 1 1 d . . . . .
H30A H 0.3260 0.4276 0.1099 0.047 Uiso 1 1 calc R U . . .
H30B H 0.3175 0.5111 0.0879 0.047 Uiso 1 1 calc R U . . .
C42A C 0.3701(6) 0.4495(5) 0.0301(3) 0.044(2) Uani 1 1 d . . . . .
H31A H 0.4463 0.4562 0.0311 0.066 Uiso 1 1 calc R U . . .
H31B H 0.3581 0.4004 0.0239 0.066 Uiso 1 1 calc R U . . .
H31C H 0.3495 0.4839 0.0018 0.066 Uiso 1 1 calc R U . . .
C20A C 0.2869(6) 0.2299(4) 0.1675(3) 0.041(2) Uani 1 1 d . . . . .
H32A H 0.2495 0.1878 0.1601 0.049 Uiso 1 1 calc R U . . .
H32B H 0.3505 0.2409 0.1396 0.049 Uiso 1 1 calc R U . . .
C21A C 0.3234(6) 0.2108(4) 0.2184(3) 0.038(2) Uani 1 1 d . . . . .
C25A C 0.3402(6) 0.2572(4) 0.2942(3) 0.038(2) Uani 1 1 d . . . . .
C24A C 0.3873(6) 0.1955(5) 0.3145(4) 0.044(2) Uani 1 1 d . . . . .
H35 H 0.4113 0.1918 0.3470 0.053 Uiso 1 1 calc R U . . .
C23A C 0.3986(7) 0.1381(5) 0.2852(4) 0.058(3) Uani 1 1 d . . . . .
H36 H 0.4278 0.0938 0.2987 0.070 Uiso 1 1 calc R U . . .
C22A C 0.3674(7) 0.1457(4) 0.2370(4) 0.046(2) Uani 1 1 d . . . . .
H37 H 0.3757 0.1072 0.2170 0.056 Uiso 1 1 calc R U . . .
C27A C 0.3135(6) 0.3209(4) 0.3214(3) 0.0358(19) Uani 1 1 d . . . . .
H38A H 0.3674 0.3269 0.3434 0.043 Uiso 1 1 calc R U . . .
H38B H 0.2421 0.3141 0.3442 0.043 Uiso 1 1 calc R U . . .
C49A C -0.1711(7) 0.5233(5) 0.2171(3) 0.049(2) Uani 1 1 d . . . . .
H40 H -0.1674 0.5630 0.1899 0.058 Uiso 1 1 calc R U . . .
C48A C -0.0779(6) 0.4935(4) 0.2319(3) 0.0308(18) Uani 1 1 d . . . . .
C53A C -0.0836(6) 0.4355(4) 0.2712(3) 0.0376(19) Uani 1 1 d . . . . .
H42 H -0.0198 0.4143 0.2808 0.045 Uiso 1 1 calc R U . . .
C52A C -0.1820(6) 0.4090(5) 0.2963(4) 0.048(2) Uani 1 1 d . . . . .
H43 H -0.1863 0.3696 0.3236 0.057 Uiso 1 1 calc R U . . .
C51A C -0.2760(7) 0.4389(6) 0.2823(4) 0.062(3) Uani 1 1 d . . . . .
H44 H -0.3441 0.4208 0.3005 0.074 Uiso 1 1 calc R U . . .
C50A C -0.2690(7) 0.4942(5) 0.2426(4) 0.053(2) Uani 1 1 d . . . . .
H45 H -0.3330 0.5134 0.2320 0.063 Uiso 1 1 calc R U . . .
O1A O 0.2042(4) 0.5594(2) 0.17488(19) 0.0347(12) Uani 1 1 d . . . . .
O4A O 0.1410(4) 0.5162(3) 0.27124(19) 0.0354(13) Uani 1 1 d . . . . .
C33A C 0.4185(6) 0.5492(4) 0.2321(3) 0.0287(17) Uani 1 1 d . . . . .
C35A C 0.3831(6) 0.5646(4) 0.2878(3) 0.0305(17) Uani 1 1 d . . . . .
H49A H 0.3426 0.5225 0.3090 0.037 Uiso 1 1 calc R U . . .
H49B H 0.3343 0.6064 0.2876 0.037 Uiso 1 1 calc R U . . .
C36A C 0.4782(7) 0.5804(5) 0.3128(3) 0.046(2) Uani 1 1 d . . . . .
H50A H 0.4520 0.5899 0.3485 0.070 Uiso 1 1 calc R U . . .
H50B H 0.5260 0.5387 0.3137 0.070 Uiso 1 1 calc R U . . .
H50C H 0.5176 0.6226 0.2924 0.070 Uiso 1 1 calc R U . . .
C37A C 0.5183(6) 0.3895(4) 0.1580(3) 0.041(2) Uani 1 1 d . . . . .
H51A H 0.4865 0.3514 0.1865 0.050 Uiso 1 1 calc R U . . .
H51B H 0.4914 0.3824 0.1260 0.050 Uiso 1 1 calc R U . . .
C38A C 0.6382(6) 0.3833(5) 0.1489(4) 0.053(2) Uani 1 1 d . . . . .
H52A H 0.6588 0.3358 0.1396 0.080 Uiso 1 1 calc R U . . .
H52B H 0.6696 0.4206 0.1204 0.080 Uiso 1 1 calc R U . . .
H52C H 0.6646 0.3896 0.1807 0.080 Uiso 1 1 calc R U . . .
C39A C 0.4926(8) 0.6493(5) 0.0920(4) 0.060(3) Uani 1 1 d . . . . .
H53A H 0.4869 0.6268 0.0609 0.072 Uiso 1 1 calc R U . . .
H53B H 0.4355 0.6858 0.0959 0.072 Uiso 1 1 calc R U . . .
C7B C -0.1179(7) -0.3975(4) 0.4708(3) 0.043(2) Uani 1 1 d . . . . .
C9B C -0.1108(8) -0.3361(4) 0.5015(3) 0.047(2) Uani 1 1 d . . . . .
H55A H -0.1828 -0.3266 0.5210 0.056 Uiso 1 1 calc R U . . .
H55B H -0.0623 -0.3494 0.5269 0.056 Uiso 1 1 calc R U . . .
N10B N -0.0690(5) -0.2703(3) 0.4650(2) 0.0353(16) Uani 1 1 d . . . . .
H28C H 0.0103 -0.2784 0.4582 0.042 Uiso 1 1 calc R U . . .
C11B C -0.0800(6) -0.2086(4) 0.4964(3) 0.0358(19) Uani 1 1 d . . . . .
H57A H -0.1570 -0.2040 0.5113 0.043 Uiso 1 1 calc R U . . .
H57B H -0.0414 -0.2214 0.5260 0.043 Uiso 1 1 calc R U . . .
C12B C -0.0395(6) -0.1359(4) 0.4679(3) 0.0300(17) Uani 1 1 d . . . . .
C17B C -0.1152(6) -0.0851(4) 0.4522(3) 0.0257(16) Uani 1 1 d . . . . .
C16B C -0.0818(6) -0.0145(4) 0.4330(3) 0.0292(17) Uani 1 1 d . . . . .
C18B C -0.1648(6) 0.0437(4) 0.4242(3) 0.0310(18) Uani 1 1 d . . . . .
H61A H -0.2367 0.0232 0.4400 0.037 Uiso 1 1 calc R U . . .
H61B H -0.1518 0.0833 0.4433 0.037 Uiso 1 1 calc R U . . .
N19B N -0.1675(5) 0.0752(3) 0.3689(2) 0.0289(14) Uani 1 1 d . . . . .
H19Y H -0.0952 0.0984 0.3565 0.035 Uiso 1 1 calc R U . . .
O3B O -0.1370(5) -0.0688(3) 0.3335(2) 0.0456(15) Uani 1 1 d . . . . .
O2B O 0.0553(5) -0.0751(3) 0.3210(2) 0.0530(16) Uani 1 1 d . . . . .
C48B C 0.1592(6) -0.1004(5) 0.3086(3) 0.042(2) Uani 1 1 d . . . . .
C19B C 0.1962(7) -0.1599(6) 0.3328(4) 0.057(3) Uani 1 1 d . . . . .
H66 H 0.1487 -0.1907 0.3584 0.069 Uiso 1 1 calc R U . . .
C59B C 0.3021(10) -0.1773(7) 0.3212(5) 0.081(4) Uani 1 1 d . . . . .
H67 H 0.3283 -0.2203 0.3385 0.097 Uiso 1 1 calc R U . . .
C51B C 0.3695(8) -0.1330(8) 0.2851(5) 0.072(3) Uani 1 1 d . . . . .
H68 H 0.4435 -0.1451 0.2789 0.087 Uiso 1 1 calc R U . . .
C52B C 0.3386(9) -0.0735(7) 0.2577(5) 0.078(4) Uani 1 1 d . . . . .
H69 H 0.3880 -0.0451 0.2314 0.094 Uiso 1 1 calc R U . . .
C53B C 0.2267(9) -0.0538(5) 0.2694(4) 0.066(3) Uani 1 1 d . . . . .
H70 H 0.1997 -0.0115 0.2516 0.079 Uiso 1 1 calc R U . . .
O1B O -0.0575(5) -0.1851(3) 0.3604(2) 0.0484(15) Uani 1 1 d . . . . .
C21B C -0.2741(6) 0.1600(4) 0.3178(3) 0.0349(19) Uani 1 1 d . . . . .
C20B C -0.2429(6) 0.1375(4) 0.3698(3) 0.0370(19) Uani 1 1 d . . . . .
H73A H -0.3081 0.1240 0.3962 0.044 Uiso 1 1 calc R U . . .
H73B H -0.2080 0.1786 0.3801 0.044 Uiso 1 1 calc R U . . .
C22B C -0.3214(6) 0.2239(4) 0.3016(3) 0.041(2) Uani 1 1 d . . . . .
H74 H -0.3340 0.2602 0.3235 0.049 Uiso 1 1 calc R U . . .
C23B C -0.3495(7) 0.2337(5) 0.2537(4) 0.054(2) Uani 1 1 d . . . . .
H75 H -0.3842 0.2771 0.2427 0.065 Uiso 1 1 calc R U . . .
C24B C -0.3295(6) 0.1825(5) 0.2200(4) 0.046(2) Uani 1 1 d . . . . .
H76 H -0.3474 0.1909 0.1861 0.055 Uiso 1 1 calc R U . . .
C25B C -0.2829(6) 0.1195(4) 0.2377(3) 0.038(2) Uani 1 1 d . . . . .
C27B C -0.2501(7) 0.0584(4) 0.2081(3) 0.038(2) Uani 1 1 d . . . . .
H78A H -0.3025 0.0524 0.1852 0.045 Uiso 1 1 calc R U . . .
H78B H -0.1788 0.0688 0.1858 0.045 Uiso 1 1 calc R U . . .
N28B N -0.2451(5) -0.0092(3) 0.2453(2) 0.0318(15) Uani 1 1 d . . . . .
H28D H -0.1894 -0.0404 0.2279 0.038 Uiso 1 1 calc R U . . .
C28B C -0.3509(6) -0.0498(4) 0.2559(3) 0.0351(19) Uani 1 1 d . . . . .
H80A H -0.4103 -0.0153 0.2618 0.042 Uiso 1 1 calc R U . . .
H80B H -0.3582 -0.0713 0.2245 0.042 Uiso 1 1 calc R U . . .
C34B C -0.3618(6) -0.1082(4) 0.3020(3) 0.0274(17) Uani 1 1 d . . . . .
C29B C -0.4123(6) -0.0942(4) 0.3508(3) 0.0329(18) Uani 1 1 d . . . . .
C30B C -0.4222(5) -0.1484(4) 0.3932(3) 0.0324(18) Uani 1 1 d . . . . .
H83 H -0.4598 -0.1393 0.4262 0.039 Uiso 1 1 calc R U . . .
C31B C -0.3781(6) -0.2158(4) 0.3883(3) 0.0333(18) Uani 1 1 d . . . . .
C32B C -0.3293(6) -0.2302(4) 0.3388(3) 0.0325(18) Uani 1 1 d . . . . .
C47B C -0.2859(6) -0.3043(4) 0.3336(3) 0.0342(18) Uani 1 1 d . . . . .
H86A H -0.3244 -0.3385 0.3630 0.041 Uiso 1 1 calc R U . . .
H86B H -0.3023 -0.3181 0.3010 0.041 Uiso 1 1 calc R U . . .
N1B N -0.1696(5) -0.3124(3) 0.3329(2) 0.0368(16) Uani 1 1 d . . . . .
H19H H -0.1315 -0.2850 0.2993 0.044 Uiso 1 1 calc R U . . .
C2B C -0.1375(7) -0.3894(4) 0.3339(3) 0.044(2) Uani 1 1 d . . . . .
H88A H -0.0656 -0.3926 0.3122 0.053 Uiso 1 1 calc R U . . .
H88B H -0.1894 -0.4157 0.3193 0.053 Uiso 1 1 calc R U . . .
C3B C -0.1351(6) -0.4229(4) 0.3896(3) 0.039(2) Uani 1 1 d . . . . .
C4B C -0.1360(8) -0.4960(5) 0.4075(4) 0.058(3) Uani 1 1 d . . . . .
H90 H -0.1415 -0.5299 0.3847 0.070 Uiso 1 1 calc R U . . .
C5B C -0.1287(8) -0.5186(5) 0.4585(4) 0.059(3) Uani 1 1 d . . . . .
H91 H -0.1303 -0.5685 0.4718 0.071 Uiso 1 1 calc R U . . .
C6B C -0.1191(8) -0.4687(5) 0.4902(4) 0.059(3) Uani 1 1 d . . . . .
H92 H -0.1134 -0.4837 0.5257 0.071 Uiso 1 1 calc R U . . .
C33B C -0.3207(6) -0.1766(4) 0.2957(3) 0.0286(17) Uani 1 1 d . . . . .
C35B C -0.2726(6) -0.1939(4) 0.2419(3) 0.0338(18) Uani 1 1 d . . . . .
H94A H -0.2152 -0.2300 0.2452 0.041 Uiso 1 1 calc R U . . .
H94B H -0.2393 -0.1498 0.2201 0.041 Uiso 1 1 calc R U . . .
C36B C -0.3561(7) -0.2232(4) 0.2145(3) 0.043(2) Uani 1 1 d . . . . .
H95A H -0.3211 -0.2335 0.1800 0.064 Uiso 1 1 calc R U . . .
H95B H -0.3882 -0.2676 0.2355 0.064 Uiso 1 1 calc R U . . .
H95C H -0.4123 -0.1873 0.2104 0.064 Uiso 1 1 calc R U . . .
C39B C -0.3871(7) -0.2712(4) 0.4383(3) 0.042(2) Uani 1 1 d . . . . .
H96A H -0.3255 -0.3045 0.4349 0.051 Uiso 1 1 calc R U . . .
H96B H -0.3838 -0.2458 0.4684 0.051 Uiso 1 1 calc R U . . .
C40B C -0.4913(8) -0.3141(5) 0.4485(4) 0.058(3) Uani 1 1 d . . . . .
H97A H -0.4946 -0.3487 0.4805 0.086 Uiso 1 1 calc R U . . .
H97B H -0.5523 -0.2813 0.4526 0.086 Uiso 1 1 calc R U . . .
H97C H -0.4941 -0.3399 0.4191 0.086 Uiso 1 1 calc R U . . .
C37B C -0.4616(7) -0.0210(4) 0.3583(3) 0.045(2) Uani 1 1 d . . . . .
H98A H -0.4078 0.0163 0.3406 0.054 Uiso 1 1 calc R U . . .
H98B H -0.5236 -0.0150 0.3399 0.054 Uiso 1 1 calc R U . . .
C38B C -0.4991(9) -0.0055(5) 0.4123(4) 0.081(4) Uani 1 1 d . . . . .
H99A H -0.5287 0.0432 0.4111 0.121 Uiso 1 1 calc R U . . .
H99B H -0.5549 -0.0405 0.4304 0.121 Uiso 1 1 calc R U . . .
H99C H -0.4386 -0.0090 0.4311 0.121 Uiso 1 1 calc R U . . .
O1C O -0.0300(7) 0.0702(4) 0.2510(3) 0.0208(8) Uani 0.5 1 d D . P A 1
O2C O -0.0276(7) 0.1680(4) 0.2868(3) 0.0208(8) Uani 0.5 1 d D . P A 1
C15B C 0.0269(6) 0.0048(4) 0.4276(3) 0.0265(16) Uani 1 1 d . . . . .
C14B C 0.0992(6) -0.0479(4) 0.4408(3) 0.0325(18) Uani 1 1 d . . . . .
H103 H 0.1733 -0.0356 0.4352 0.039 Uiso 1 1 calc R U . . .
C13B C 0.0685(6) -0.1168(4) 0.4617(3) 0.0319(18) Uani 1 1 d . . . . .
C43B C 0.1510(7) -0.1721(4) 0.4789(3) 0.045(2) Uani 1 1 d . . . . .
H10A H 0.1320 -0.1860 0.5172 0.054 Uiso 1 1 calc R U . . .
H10B H 0.1437 -0.2157 0.4627 0.054 Uiso 1 1 calc R U . . .
C44B C 0.2663(6) -0.1488(5) 0.4659(4) 0.049(2) Uani 1 1 d . . . . .
H44A H 0.3112 -0.1881 0.4786 0.073 Uiso 1 1 calc R U . . .
H44B H 0.2874 -0.1364 0.4280 0.073 Uiso 1 1 calc R U . . .
H44C H 0.2757 -0.1067 0.4826 0.073 Uiso 1 1 calc R U . . .
C45B C 0.0699(6) 0.0813(4) 0.4067(3) 0.0362(19) Uani 1 1 d . . . . .
H10C H 0.1121 0.0970 0.4313 0.043 Uiso 1 1 calc R U . . .
H10D H 0.0087 0.1146 0.4046 0.043 Uiso 1 1 calc R U . . .
C46B C 0.1409(7) 0.0856(5) 0.3526(3) 0.053(2) Uani 1 1 d . . . . .
H46A H 0.1668 0.1352 0.3406 0.079 Uiso 1 1 calc R U . . .
H46B H 0.2023 0.0535 0.3547 0.079 Uiso 1 1 calc R U . . .
H46C H 0.0989 0.0710 0.3279 0.079 Uiso 1 1 calc R U . . .
C41B C -0.2321(6) -0.1068(4) 0.4567(3) 0.0323(18) Uani 1 1 d . . . . .
H10E H -0.2353 -0.1581 0.4526 0.039 Uiso 1 1 calc R U . . .
H10F H -0.2617 -0.0784 0.4277 0.039 Uiso 1 1 calc R U . . .
C42B C -0.3028(6) -0.0956(4) 0.5086(3) 0.039(2) Uani 1 1 d . . . . .
H11C H -0.3767 -0.1106 0.5088 0.059 Uiso 1 1 calc R U . . .
H11D H -0.2753 -0.1245 0.5375 0.059 Uiso 1 1 calc R U . . .
H11E H -0.3017 -0.0447 0.5126 0.059 Uiso 1 1 calc R U . . .
N2 N 0.1962(8) 0.6514(5) 0.4205(3) 0.0660(15) Uani 1 1 d . . . . .
O6 O 0.1208(6) 0.6761(4) 0.3985(3) 0.094(3) Uani 1 1 d . . . . .
O5 O 0.2022(13) 0.6583(4) 0.4627(3) 0.182(7) Uani 1 1 d . . . . .
N1C N 0.0072(12) 0.1295(7) 0.2511(5) 0.0660(15) Uani 0.5 1 d D . P A 1
O4 O 0.2633(8) 0.6187(6) 0.3955(4) 0.140(4) Uani 1 1 d . . . . .
C40A C 0.5973(9) 0.6842(6) 0.0844(5) 0.087(4) Uani 1 1 d . . . . .
H94C H 0.6056 0.7207 0.0532 0.131 Uiso 1 1 calc R U . . .
H94D H 0.6026 0.7072 0.1149 0.131 Uiso 1 1 calc R U . . .
H94E H 0.6539 0.6483 0.0798 0.131 Uiso 1 1 calc R U . . .
O2A O 0.0177(4) 0.5256(3) 0.2046(2) 0.0368(13) Uani 1 1 d . . . . .
O4B O -0.0387(4) -0.1398(3) 0.2646(2) 0.0408(13) Uani 1 1 d . . . . .
C46A C -0.0835(9) 0.3038(6) 0.1824(5) 0.090(4) Uani 1 1 d . . . . .
H94F H -0.1215 0.2578 0.1946 0.135 Uiso 1 1 calc R U . . .
H94G H -0.0279 0.3084 0.2033 0.135 Uiso 1 1 calc R U . . .
H94H H -0.1347 0.3434 0.1861 0.135 Uiso 1 1 calc R U . . .
O1D O 0.0884(7) 0.2932(4) 0.2878(3) 0.0208(8) Uani 0.5 1 d D . P B 2
O2D O -0.0346(7) 0.2123(4) 0.3213(3) 0.0208(8) Uani 0.5 1 d D . P B 2
N1D N 0.0383(12) 0.2411(8) 0.2841(5) 0.0660(15) Uani 0.5 1 d D . P B 2
O3D O 0.0594(7) 0.2058(4) 0.2472(3) 0.0208(8) Uani 0.5 1 d D . P B 2

loop_
_atom_site_aniso_label
_atom_site_aniso_U_11
_atom_site_aniso_U_22
_atom_site_aniso_U_33
_atom_site_aniso_U_23
_atom_site_aniso_U_13
_atom_site_aniso_U_12
Cu1A 0.0375(6) 0.0259(5) 0.0333(5) -0.0037(4) -0.0081(4) -0.0017(4)
Cu2A 0.0275(5) 0.0257(5) 0.0362(5) -0.0054(4) -0.0064(4) 0.0002(4)
Cu1B 0.0430(6) 0.0271(5) 0.0315(5) -0.0068(4) -0.0083(4) 0.0026(4)
Cu2B 0.0345(5) 0.0262(5) 0.0331(5) -0.0058(4) -0.0098(4) -0.0004(4)
P1 0.0257(11) 0.0247(10) 0.0312(11) -0.0051(8) -0.0076(9) -0.0001(8)
P3 0.0273(11) 0.0331(11) 0.0269(11) -0.0075(9) -0.0066(9) -0.0013(8)
O3A 0.031(3) 0.030(3) 0.035(3) -0.003(2) -0.007(2) -0.001(2)
O16W 0.045(4) 0.042(3) 0.049(4) -0.011(3) -0.011(3) 0.005(3)
O11 0.135(8) 0.075(6) 0.126(8) -0.011(5) -0.063(7) 0.038(6)
O17W 0.056(4) 0.061(4) 0.040(3) -0.006(3) -0.003(3) 0.009(3)
O21W 0.057(4) 0.046(4) 0.069(4) -0.013(3) -0.014(3) -0.004(3)
O10 0.067(6) 0.122(8) 0.128(8) -0.029(6) 0.025(6) -0.009(5)
O12 0.094(6) 0.098(7) 0.096(7) 0.010(6) 0.007(5) 0.000(5)
O20W 0.069(5) 0.063(4) 0.063(4) -0.016(3) 0.001(4) 0.007(3)
O11W 0.074(5) 0.051(4) 0.065(4) -0.004(3) -0.011(4) 0.014(3)
O7 0.063(5) 0.143(8) 0.070(5) 0.004(5) -0.023(4) 0.001(5)
O1W 0.071(5) 0.069(5) 0.070(5) -0.022(4) -0.003(4) 0.002(4)
O9 0.167(9) 0.082(6) 0.086(6) -0.016(5) 0.034(6) -0.044(6)
O18W 0.059(4) 0.076(5) 0.083(5) -0.027(4) -0.006(4) 0.005(4)
O8 0.152(9) 0.121(8) 0.119(8) -0.002(6) -0.001(7) 0.088(7)
O15W 0.065(5) 0.082(5) 0.066(5) 0.004(4) -0.015(4) -0.004(4)
O6W 0.100(6) 0.066(5) 0.051(4) -0.010(3) -0.036(4) 0.001(4)
O7W 0.068(5) 0.077(5) 0.073(5) -0.023(4) -0.013(4) 0.001(4)
O24W 0.068(5) 0.081(5) 0.065(5) -0.008(4) -0.014(4) 0.007(4)
O2W 0.073(5) 0.089(5) 0.069(5) -0.026(4) -0.008(4) 0.004(4)
O14W 0.084(5) 0.074(5) 0.078(5) -0.012(4) -0.017(4) 0.005(4)
O10W 0.084(5) 0.086(5) 0.058(4) -0.004(4) -0.015(4) -0.008(4)
O12W 0.081(5) 0.092(6) 0.063(5) -0.006(4) -0.009(4) 0.009(4)
O19W 0.069(5) 0.112(6) 0.066(5) -0.007(4) -0.008(4) 0.009(4)
O22W 0.093(6) 0.083(5) 0.083(5) 0.005(4) -0.026(5) -0.022(4)
O3W 0.070(5) 0.082(5) 0.087(5) -0.009(4) -0.015(4) -0.005(4)
O13W 0.092(6) 0.084(5) 0.069(5) -0.011(4) -0.012(4) 0.014(4)
O9W 0.113(7) 0.068(5) 0.091(6) -0.038(4) 0.007(5) -0.009(4)
O23W 0.102(6) 0.088(6) 0.074(5) -0.016(4) -0.017(5) -0.023(5)
O5W 0.084(6) 0.129(7) 0.075(5) -0.033(5) -0.023(4) 0.024(5)
O4W 0.103(7) 0.070(6) 0.150(8) -0.027(5) -0.021(6) -0.001(5)
O8W 0.178(10) 0.077(6) 0.135(8) -0.010(6) -0.064(7) 0.017(6)
N8A 0.040(4) 0.025(3) 0.037(4) -0.001(3) -0.011(3) -0.003(3)
N26A 0.029(4) 0.019(3) 0.036(4) -0.002(3) -0.001(3) -0.005(3)
N8B 0.041(4) 0.021(3) 0.037(4) -0.005(3) -0.001(3) -0.001(3)
N26B 0.029(4) 0.036(4) 0.031(4) -0.002(3) -0.003(3) -0.001(3)
O3C 0.0172(19) 0.0140(19) 0.029(2) -0.0061(15) 0.0049(16) -0.0099(15)
N4 0.061(7) 0.063(6) 0.077(7) -0.017(5) 0.006(6) 0.001(5)
N3 0.066(4) 0.086(4) 0.043(3) -0.007(3) -0.004(3) 0.023(3)
N1A 0.037(4) 0.019(3) 0.036(4) -0.002(3) -0.011(3) -0.003(3)
C47A 0.045(5) 0.029(4) 0.034(5) -0.004(4) -0.004(4) -0.006(4)
C32A 0.027(4) 0.030(4) 0.041(5) -0.005(4) -0.006(4) -0.005(3)
C31A 0.039(5) 0.039(5) 0.035(5) 0.002(4) 0.003(4) 0.000(4)
C30A 0.038(5) 0.033(5) 0.030(4) -0.005(4) 0.003(4) 0.002(4)
C29A 0.024(4) 0.026(4) 0.042(5) 0.002(4) -0.004(4) -0.001(3)
C34A 0.021(4) 0.029(4) 0.038(5) -0.005(4) -0.009(3) 0.002(3)
C28A 0.020(4) 0.027(4) 0.044(5) -0.004(4) -0.008(3) -0.003(3)
N28A 0.028(3) 0.029(3) 0.028(3) -0.004(3) -0.008(3) 0.000(3)
N19A 0.033(4) 0.029(4) 0.032(4) -0.008(3) -0.003(3) -0.001(3)
C18A 0.038(5) 0.035(5) 0.045(5) -0.015(4) -0.003(4) 0.002(4)
C16A 0.035(5) 0.041(5) 0.037(5) -0.018(4) -0.012(4) 0.002(4)
C17A 0.034(4) 0.031(4) 0.033(4) -0.015(4) -0.008(4) -0.002(3)
C12A 0.033(5) 0.043(5) 0.030(4) -0.010(4) -0.006(4) -0.003(4)
C11A 0.052(6) 0.042(5) 0.031(5) -0.012(4) -0.007(4) -0.004(4)
N10A 0.049(4) 0.033(4) 0.042(4) -0.004(3) -0.013(3) -0.013(3)
C9A 0.091(8) 0.035(5) 0.038(5) -0.005(4) -0.025(5) 0.002(5)
C7A 0.052(5) 0.030(5) 0.036(5) 0.003(4) -0.004(4) -0.006(4)
C3A 0.041(5) 0.021(4) 0.031(4) -0.001(3) 0.006(4) -0.008(3)
C2A 0.050(5) 0.032(5) 0.047(5) -0.012(4) -0.018(4) 0.006(4)
C4A 0.049(5) 0.034(5) 0.041(5) -0.006(4) -0.007(4) 0.002(4)
C5A 0.079(7) 0.029(5) 0.061(6) -0.008(5) -0.008(6) 0.009(5)
C6A 0.069(7) 0.047(6) 0.037(5) 0.001(4) -0.015(5) 0.001(5)
C13A 0.032(5) 0.047(5) 0.041(5) -0.015(4) -0.007(4) 0.003(4)
C14A 0.024(4) 0.055(6) 0.048(5) -0.006(4) -0.013(4) -0.011(4)
C15A 0.045(5) 0.048(5) 0.036(5) -0.008(4) -0.006(4) -0.007(4)
C45A 0.045(6) 0.053(6) 0.056(6) -0.011(5) -0.008(5) -0.013(4)
C43A 0.052(6) 0.041(5) 0.068(6) -0.006(5) -0.021(5) 0.002(4)
C44A 0.039(6) 0.075(7) 0.096(8) -0.031(6) -0.039(6) 0.014(5)
C41A 0.029(5) 0.045(5) 0.045(5) -0.009(4) -0.010(4) -0.004(4)
C42A 0.029(5) 0.054(6) 0.047(5) -0.012(4) -0.001(4) -0.003(4)
C20A 0.036(5) 0.041(5) 0.047(5) -0.016(4) 0.002(4) -0.001(4)
C21A 0.025(4) 0.033(5) 0.050(5) -0.006(4) 0.010(4) 0.002(3)
C25A 0.031(5) 0.030(5) 0.046(5) 0.000(4) 0.002(4) 0.003(3)
C24A 0.034(5) 0.044(5) 0.054(6) -0.002(5) -0.010(4) 0.002(4)
C23A 0.040(6) 0.049(6) 0.073(7) 0.021(5) -0.001(5) 0.006(4)
C22A 0.041(5) 0.028(5) 0.061(6) -0.001(4) 0.011(5) 0.002(4)
C27A 0.037(5) 0.034(5) 0.033(4) 0.009(4) -0.009(4) -0.007(4)
C49A 0.045(6) 0.059(6) 0.046(5) -0.014(5) -0.014(5) 0.016(5)
C48A 0.025(4) 0.039(5) 0.032(4) -0.018(4) -0.004(3) -0.003(3)
C53A 0.033(5) 0.037(5) 0.044(5) -0.005(4) -0.011(4) -0.005(4)
C52A 0.022(5) 0.057(6) 0.066(6) -0.023(5) 0.001(4) -0.009(4)
C51A 0.021(5) 0.099(9) 0.069(7) -0.040(7) 0.005(5) -0.005(5)
C50A 0.025(5) 0.073(7) 0.064(7) -0.015(6) -0.011(5) 0.011(4)
O1A 0.044(3) 0.025(3) 0.031(3) 0.002(2) -0.001(2) -0.007(2)
O4A 0.036(3) 0.036(3) 0.036(3) -0.010(2) -0.007(2) -0.007(2)
C33A 0.022(4) 0.034(4) 0.032(4) -0.004(3) -0.009(3) 0.000(3)
C35A 0.030(4) 0.030(4) 0.034(4) -0.006(3) -0.011(4) -0.003(3)
C36A 0.041(5) 0.059(6) 0.043(5) -0.006(4) -0.019(4) -0.006(4)
C37A 0.041(5) 0.033(5) 0.051(5) -0.009(4) -0.011(4) 0.005(4)
C38A 0.034(5) 0.048(6) 0.074(7) -0.014(5) 0.003(5) 0.008(4)
C39A 0.072(7) 0.047(6) 0.054(6) -0.016(5) 0.016(5) 0.002(5)
C7B 0.056(6) 0.029(5) 0.042(5) -0.001(4) -0.003(4) -0.005(4)
C9B 0.070(6) 0.029(5) 0.044(5) -0.001(4) -0.016(5) -0.009(4)
N10B 0.049(4) 0.026(4) 0.033(4) -0.005(3) -0.011(3) 0.000(3)
C11B 0.040(5) 0.031(4) 0.035(5) -0.002(4) -0.007(4) 0.000(4)
C12B 0.036(5) 0.029(4) 0.027(4) -0.012(3) -0.002(4) -0.006(3)
C17B 0.025(4) 0.030(4) 0.023(4) -0.004(3) -0.006(3) -0.006(3)
C16B 0.039(5) 0.034(4) 0.014(4) -0.005(3) -0.002(3) 0.002(3)
C18B 0.028(4) 0.032(4) 0.031(4) -0.005(3) 0.000(3) -0.002(3)
N19B 0.026(3) 0.029(3) 0.033(4) -0.006(3) -0.005(3) -0.003(3)
O3B 0.061(4) 0.037(3) 0.046(3) -0.015(3) -0.020(3) 0.015(3)
O2B 0.040(4) 0.060(4) 0.060(4) -0.019(3) -0.003(3) -0.008(3)
C48B 0.007(4) 0.075(7) 0.051(5) -0.037(5) -0.005(4) -0.003(4)
C19B 0.033(5) 0.075(7) 0.069(7) -0.022(6) -0.014(5) 0.014(5)
C59B 0.067(8) 0.121(10) 0.074(8) -0.061(8) -0.028(7) 0.022(7)
C51B 0.031(6) 0.117(11) 0.081(9) -0.060(8) -0.001(6) -0.013(7)
C52B 0.064(8) 0.087(9) 0.090(9) -0.060(8) 0.012(7) -0.022(7)
C53B 0.072(8) 0.046(6) 0.077(7) -0.022(5) 0.005(6) -0.006(5)
O1B 0.066(4) 0.039(3) 0.041(3) -0.006(3) -0.011(3) -0.001(3)
C21B 0.035(5) 0.030(4) 0.034(5) 0.003(4) 0.004(4) -0.003(3)
C20B 0.038(5) 0.030(4) 0.043(5) -0.004(4) -0.007(4) 0.011(4)
C22B 0.040(5) 0.038(5) 0.041(5) -0.004(4) 0.001(4) -0.001(4)
C23B 0.052(6) 0.037(5) 0.066(7) 0.007(5) -0.004(5) 0.007(4)
C24B 0.040(5) 0.045(5) 0.052(6) 0.014(5) -0.020(4) -0.013(4)
C25B 0.036(5) 0.034(5) 0.038(5) 0.006(4) 0.001(4) -0.003(4)
C27B 0.038(5) 0.038(5) 0.036(5) 0.006(4) -0.014(4) -0.010(4)
N28B 0.029(4) 0.038(4) 0.028(3) -0.001(3) -0.007(3) -0.009(3)
C28B 0.025(4) 0.049(5) 0.035(5) -0.008(4) -0.013(4) -0.010(4)
C34B 0.021(4) 0.030(4) 0.033(4) -0.001(3) -0.010(3) -0.006(3)
C29B 0.022(4) 0.040(5) 0.037(5) -0.006(4) -0.007(4) -0.006(3)
C30B 0.017(4) 0.041(5) 0.038(5) -0.010(4) 0.004(3) -0.002(3)
C31B 0.032(4) 0.028(4) 0.038(5) -0.004(4) -0.002(4) -0.007(3)
C32B 0.027(4) 0.036(5) 0.036(5) -0.013(4) -0.006(4) -0.003(3)
C47B 0.033(5) 0.033(5) 0.038(5) -0.014(4) -0.003(4) 0.001(3)
N1B 0.040(4) 0.033(4) 0.039(4) -0.012(3) -0.008(3) 0.005(3)
C2B 0.045(5) 0.037(5) 0.056(6) -0.018(4) -0.013(4) 0.009(4)
C3B 0.035(5) 0.034(5) 0.047(5) -0.011(4) 0.000(4) 0.007(4)
C4B 0.068(7) 0.039(6) 0.072(7) -0.028(5) -0.006(6) 0.006(5)
C5B 0.087(8) 0.022(5) 0.067(7) -0.004(5) -0.011(6) 0.002(5)
C6B 0.078(7) 0.033(5) 0.065(7) -0.001(5) -0.009(6) -0.001(5)
C33B 0.022(4) 0.040(5) 0.025(4) -0.002(4) -0.010(3) -0.015(3)
C35B 0.027(4) 0.040(5) 0.035(5) -0.013(4) -0.002(4) -0.005(3)
C36B 0.043(5) 0.054(5) 0.038(5) -0.016(4) -0.014(4) -0.007(4)
C39B 0.049(5) 0.037(5) 0.038(5) -0.006(4) -0.002(4) -0.003(4)
C40B 0.061(6) 0.053(6) 0.054(6) -0.011(5) 0.004(5) -0.012(5)
C37B 0.052(6) 0.035(5) 0.047(5) -0.002(4) -0.006(4) 0.000(4)
C38B 0.094(9) 0.047(6) 0.082(8) -0.007(6) 0.035(7) 0.016(6)
O1C 0.0172(19) 0.0140(19) 0.029(2) -0.0061(15) 0.0049(16) -0.0099(15)
O2C 0.0172(19) 0.0140(19) 0.029(2) -0.0061(15) 0.0049(16) -0.0099(15)
C15B 0.027(4) 0.038(4) 0.017(4) -0.008(3) -0.005(3) -0.007(3)
C14B 0.026(4) 0.043(5) 0.033(4) -0.012(4) -0.011(4) -0.001(4)
C13B 0.040(5) 0.038(5) 0.022(4) -0.013(3) -0.010(3) 0.007(4)
C43B 0.055(6) 0.041(5) 0.047(5) -0.020(4) -0.015(4) 0.004(4)
C44B 0.032(5) 0.059(6) 0.062(6) -0.020(5) -0.017(4) 0.012(4)
C45B 0.043(5) 0.036(5) 0.033(4) -0.013(4) -0.007(4) -0.016(4)
C46B 0.046(6) 0.046(5) 0.059(6) 0.002(5) 0.005(5) -0.010(4)
C41B 0.028(4) 0.033(4) 0.034(4) -0.005(3) -0.001(4) -0.004(3)
C42B 0.037(5) 0.046(5) 0.037(5) -0.014(4) -0.004(4) -0.009(4)
N2 0.066(4) 0.086(4) 0.043(3) -0.007(3) -0.004(3) 0.023(3)
O6 0.067(5) 0.107(7) 0.117(7) -0.045(5) -0.012(5) 0.016(5)
O5 0.45(2) 0.052(5) 0.060(6) 0.008(4) -0.106(9) -0.045(8)
N1C 0.066(4) 0.086(4) 0.043(3) -0.007(3) -0.004(3) 0.023(3)
O4 0.103(8) 0.188(11) 0.131(9) -0.049(8) -0.011(7) 0.062(7)
C40A 0.073(8) 0.082(9) 0.095(9) -0.002(7) 0.007(7) -0.001(7)
O2A 0.030(3) 0.030(3) 0.049(3) 0.001(3) -0.007(3) 0.004(2)
O4B 0.041(3) 0.050(3) 0.036(3) -0.012(3) -0.013(3) 0.001(3)
C46A 0.048(7) 0.083(9) 0.129(11) 0.006(8) -0.006(7) -0.011(6)
O1D 0.0172(19) 0.0140(19) 0.029(2) -0.0061(15) 0.0049(16) -0.0099(15)
O2D 0.0172(19) 0.0140(19) 0.029(2) -0.0061(15) 0.0049(16) -0.0099(15)
N1D 0.066(4) 0.086(4) 0.043(3) -0.007(3) -0.004(3) 0.023(3)
O3D 0.0172(19) 0.0140(19) 0.029(2) -0.0061(15) 0.0049(16) -0.0099(15)

loop_
_atom_type_symbol
_atom_type_description
_atom_type_scat_dispersion_real
_atom_type_scat_dispersion_imag
_atom_type_scat_source
C C 0.0033 0.0016 'International Tables Vol C Tables 4.2.6.8 and 6.1.1.4'
H H 0.0000 0.0000 'International Tables Vol C Tables 4.2.6.8 and 6.1.1.4'
N N 0.0061 0.0033 'International Tables Vol C Tables 4.2.6.8 and 6.1.1.4'
O O 0.0106 0.0060 'International Tables Vol C Tables 4.2.6.8 and 6.1.1.4'
P P 0.1023 0.0942 'International Tables Vol C Tables 4.2.6.8 and 6.1.1.4'
Cu Cu 0.3201 1.2651 'International Tables Vol C Tables 4.2.6.8 and 6.1.1.4'

loop_
_geom_angle_atom_site_label_1
_geom_angle_atom_site_label_2
_geom_angle_atom_site_label_3
_geom_angle
O1A Cu1A N8A 171.5(2)
O1A Cu1A N1A 97.9(2)
N8A Cu1A N1A 82.0(2)
O1A Cu1A N10A 97.6(2)
N8A Cu1A N10A 82.7(3)
N1A Cu1A N10A 164.4(2)
O3A Cu2A N26A 173.6(2)
O3A Cu2A N28A 101.4(2)
N26A Cu2A N28A 81.0(2)
O3A Cu2A N19A 96.8(2)
N26A Cu2A N19A 81.5(2)
N28A Cu2A N19A 160.9(2)
O1B Cu1B N8B 164.5(3)
O1B Cu1B N1B 100.9(2)
N8B Cu1B N1B 81.0(3)
O1B Cu1B N10B 96.8(2)
N8B Cu1B N10B 81.7(3)
N1B Cu1B N10B 162.3(2)
O3B Cu2B N26B 173.4(3)
O3B Cu2B N28B 98.3(2)
N26B Cu2B N28B 81.3(3)
O3B Cu2B N19B 98.2(2)
N26B Cu2B N19B 81.5(2)
N28B Cu2B N19B 162.0(2)
O3B Cu2B O1C 100.2(3)
N26B Cu2B O1C 86.4(3)
N28B Cu2B O1C 90.1(3)
N19B Cu2B O1C 94.2(3)
O4A P1 O1A 116.2(3)
O4A P1 O3A 114.3(3)
O1A P1 O3A 110.7(3)
O4A P1 O2A 108.1(3)
O1A P1 O2A 100.7(3)
O3A P1 O2A 105.5(3)
O1B P3 O3B 111.1(3)
O1B P3 O4B 114.7(3)
O3B P3 O4B 115.6(3)
O1B P3 O2B 107.9(3)
O3B P3 O2B 99.9(3)
O4B P3 O2B 106.2(3)
P1 O3A Cu2A 139.8(3)
C7A N8A C3A 122.8(6)
C7A N8A Cu1A 118.1(5)
C3A N8A Cu1A 118.3(5)
C21A N26A C25A 122.3(7)
C21A N26A Cu2A 120.4(5)
C25A N26A Cu2A 116.9(5)
C3B N8B C7B 121.0(7)
C3B N8B Cu1B 118.8(5)
C7B N8B Cu1B 119.7(5)
C21B N26B C25B 121.6(7)
C21B N26B Cu2B 120.2(5)
C25B N26B Cu2B 118.0(5)
O12 N4 O10 118.9(11)
O12 N4 O11 121.1(10)
O10 N4 O11 119.8(11)
O8 N3 O9 120.6(12)
O8 N3 O7 121.6(12)
O9 N3 O7 117.7(10)
C2A N1A C47A 110.8(5)
C2A N1A Cu1A 109.8(4)
C47A N1A Cu1A 116.7(4)
C2A N1A H1A 106.3
C47A N1A H1A 106.3
Cu1A N1A H1A 106.3
N1A C47A C32A 113.5(6)
N1A C47A H2A 108.9
C32A C47A H2A 108.9
N1A C47A H2B 108.9
C32A C47A H2B 108.9
H2A C47A H2B 107.7
C31A C32A C33A 121.1(7)
C31A C32A C47A 119.1(7)
C33A C32A C47A 119.8(7)
C32A C31A C30A 118.5(7)
C32A C31A C39A 124.1(7)
C30A C31A C39A 117.4(7)
C29A C30A C31A 122.4(7)
C29A C30A H5 118.8
C31A C30A H5 118.8
C30A C29A C34A 119.6(7)
C30A C29A C37A 115.7(7)
C34A C29A C37A 124.6(7)
C29A C34A C33A 119.2(7)
C29A C34A C28A 121.2(6)
C33A C34A C28A 119.5(7)
C34A C28A N28A 113.2(6)
C34A C28A H8A 108.9
N28A C28A H8A 109.0
C34A C28A H8B 108.9
N28A C28A H8B 108.9
H8A C28A H8B 107.8
C27A N28A C28A 107.2(5)
C27A N28A Cu2A 104.3(4)
C28A N28A Cu2A 120.5(4)
C27A N28A H28N 108.1
C28A N28A H28N 108.1
Cu2A N28A H28N 108.1
C20A N19A C18A 108.8(6)
C20A N19A Cu2A 107.6(5)
C18A N19A Cu2A 128.0(5)
C20A N19A H19Z 103.2
C18A N19A H19Z 103.2
Cu2A N19A H19Z 103.2
N19A C18A C16A 116.9(6)
N19A C18A H11A 108.1
C16A C18A H11A 108.1
N19A C18A H11B 108.1
C16A C18A H11B 108.1
H11A C18A H11B 107.3
C15A C16A C17A 119.2(7)
C15A C16A C18A 120.4(7)
C17A C16A C18A 120.2(7)
C12A C17A C16A 120.9(7)
C12A C17A C41A 119.7(7)
C16A C17A C41A 119.4(7)
C17A C12A C13A 120.6(7)
C17A C12A C11A 120.8(7)
C13A C12A C11A 118.5(7)
N10A C11A C12A 114.9(6)
N10A C11A H15A 108.6
C12A C11A H15A 108.6
N10A C11A H15B 108.5
C12A C11A H15B 108.6
H15A C11A H15B 107.5
C9A N10A C11A 109.2(6)
C9A N10A Cu1A 108.1(4)
C11A N10A Cu1A 125.9(5)
C9A N10A H10N 103.8
C11A N10A H10N 103.8
Cu1A N10A H10N 103.8
N10A C9A C7A 111.0(6)
N10A C9A H17A 109.5
C7A C9A H17A 109.4
N10A C9A H17B 109.4
C7A C9A H17B 109.4
H17A C9A H17B 108.0
N8A C7A C6A 119.7(7)
N8A C7A C9A 114.6(7)
C6A C7A C9A 125.7(8)
N8A C3A C4A 119.2(7)
N8A C3A C2A 115.8(6)
C4A C3A C2A 124.9(7)
N1A C2A C3A 111.0(6)
N1A C2A H20A 109.4
C3A C2A H20A 109.4
N1A C2A H20B 109.4
C3A C2A H20B 109.4
H20A C2A H20B 108.0
C5A C4A C3A 119.5(8)
C5A C4A H21 120.3
C3A C4A H21 120.3
C4A C5A C6A 120.5(8)
C4A C5A H22 119.8
C6A C5A H22 119.8
C5A C6A C7A 118.3(8)
C5A C6A H23 120.8
C7A C6A H23 120.8
C14A C13A C12A 116.9(7)
C14A C13A C43A 120.1(7)
C12A C13A C43A 122.9(7)
C13A C14A C15A 122.8(8)
C13A C14A H25 118.6
C15A C14A H25 118.6
C16A C15A C14A 119.5(8)
C16A C15A C45A 123.4(8)
C14A C15A C45A 117.0(8)
C46A C45A C15A 112.1(8)
C46A C45A H27A 109.2
C15A C45A H27A 109.2
C46A C45A H27B 109.2
C15A C45A H27B 109.2
H27A C45A H27B 107.9
C44A C43A C13A 119.2(8)
C44A C43A H28A 107.5
C13A C43A H28A 107.5
C44A C43A H28B 107.5
C13A C43A H28B 107.5
H28A C43A H28B 107.0
C43A C44A H29A 109.5
C43A C44A H29B 109.5
H29A C44A H29B 109.5
C43A C44A H29C 109.5
H29A C44A H29C 109.5
H29B C44A H29C 109.5
C17A C41A C42A 114.7(6)
C17A C41A H30A 108.6
C42A C41A H30A 108.6
C17A C41A H30B 108.6
C42A C41A H30B 108.6
H30A C41A H30B 107.6
C41A C42A H31A 109.5
C41A C42A H31B 109.5
H31A C42A H31B 109.5
C41A C42A H31C 109.5
H31A C42A H31C 109.5
H31B C42A H31C 109.5
C21A C20A N19A 112.7(6)
C21A C20A H32A 109.1
N19A C20A H32A 109.1
C21A C20A H32B 109.1
N19A C20A H32B 109.1
H32A C20A H32B 107.8
N26A C21A C22A 120.0(8)
N26A C21A C20A 113.2(7)
C22A C21A C20A 126.8(8)
N26A C25A C24A 121.1(8)
N26A C25A C27A 114.0(6)
C24A C25A C27A 124.9(8)
C25A C24A C23A 117.2(9)
C25A C24A H35 121.4
C23A C24A H35 121.4
C22A C23A C24A 120.5(8)
C22A C23A H36 119.8
C24A C23A H36 119.8
C23A C22A C21A 118.7(8)
C23A C22A H37 120.6
C21A C22A H37 120.6
C25A C27A N28A 108.9(6)
C25A C27A H38A 109.9
N28A C27A H38A 109.9
C25A C27A H38B 109.9
N28A C27A H38B 109.9
H38A C27A H38B 108.3
C50A C49A C48A 118.8(9)
C50A C49A H40 120.6
C48A C49A H40 120.6
C53A C48A C49A 120.4(7)
C53A C48A O2A 124.0(7)
C49A C48A O2A 115.6(7)
C52A C53A C48A 119.1(8)
C52A C53A H42 120.4
C48A C53A H42 120.5
C53A C52A C51A 121.1(9)
C53A C52A H43 119.4
C51A C52A H43 119.4
C50A C51A C52A 119.1(8)
C50A C51A H44 120.5
C52A C51A H44 120.5
C51A C50A C49A 121.4(8)
C51A C50A H45 119.3
C49A C50A H45 119.3
P1 O1A Cu1A 145.0(3)
C32A C33A C34A 119.2(7)
C32A C33A C35A 121.3(6)
C34A C33A C35A 119.4(6)
C33A C35A C36A 112.0(6)
C33A C35A H49A 109.2
C36A C35A H49A 109.2
C33A C35A H49B 109.2
C36A C35A H49B 109.2
H49A C35A H49B 107.9
C35A C36A H50A 109.5
C35A C36A H50B 109.5
H50A C36A H50B 109.5
C35A C36A H50C 109.5
H50A C36A H50C 109.5
H50B C36A H50C 109.5
C38A C37A C29A 110.5(7)
C38A C37A H51A 109.6
C29A C37A H51A 109.5
C38A C37A H51B 109.5
C29A C37A H51B 109.6
H51A C37A H51B 108.1
C37A C38A H52A 109.5
C37A C38A H52B 109.5
H52A C38A H52B 109.5
C37A C38A H52C 109.5
H52A C38A H52C 109.5
H52B C38A H52C 109.5
C40A C39A C31A 111.3(9)
C40A C39A H53A 109.4
C31A C39A H53A 109.4
C40A C39A H53B 109.4
C31A C39A H53B 109.4
H53A C39A H53B 108.0
N8B C7B C6B 120.7(8)
N8B C7B C9B 113.7(7)
C6B C7B C9B 125.6(8)
N10B C9B C7B 109.6(6)
N10B C9B H55A 109.8
C7B C9B H55A 109.8
N10B C9B H55B 109.8
C7B C9B H55B 109.8
H55A C9B H55B 108.2
C9B N10B C11B 107.1(6)
C9B N10B Cu1B 108.3(4)
C11B N10B Cu1B 129.3(5)
C9B N10B H28C 103.0
C11B N10B H28C 103.0
Cu1B N10B H28C 103.0
C12B C11B N10B 116.9(6)
C12B C11B H57A 108.1
N10B C11B H57A 108.1
C12B C11B H57B 108.1
N10B C11B H57B 108.1
H57A C11B H57B 107.3
C13B C12B C17B 120.6(7)
C13B C12B C11B 120.9(7)
C17B C12B C11B 118.2(7)
C16B C17B C12B 119.1(7)
C16B C17B C41B 120.3(6)
C12B C17B C41B 120.6(6)
C17B C16B C15B 120.1(7)
C17B C16B C18B 119.8(7)
C15B C16B C18B 119.6(6)
N19B C18B C16B 116.8(6)
N19B C18B H61A 108.1
C16B C18B H61A 108.1
N19B C18B H61B 108.1
C16B C18B H61B 108.1
H61A C18B H61B 107.3
C18B N19B C20B 107.5(5)
C18B N19B Cu2B 127.3(4)
C20B N19B Cu2B 108.6(4)
C18B N19B H19Y 103.6
C20B N19B H19Y 103.6
Cu2B N19B H19Y 103.6
P3 O3B Cu2B 141.0(4)
C48B O2B P3 122.9(5)
C19B C48B O2B 124.4(8)
C19B C48B C53B 121.7(8)
O2B C48B C53B 113.8(9)
C48B C19B C59B 120.4(11)
C48B C19B H66 119.8
C59B C19B H66 119.8
C51B C59B C19B 119.6(12)
C51B C59B H67 120.2
C19B C59B H67 120.2
C52B C51B C59B 124.0(12)
C52B C51B H68 118.0
C59B C51B H68 118.0
C51B C52B C53B 117.4(11)
C51B C52B H69 121.3
C53B C52B H69 121.3
C48B C53B C52B 116.8(10)
C48B C53B H70 121.6
C52B C53B H70 121.6
P3 O1B Cu1B 152.7(4)
N26B C21B C22B 120.0(7)
N26B C21B C20B 113.5(6)
C22B C21B C20B 126.4(7)
C21B C20B N19B 111.4(6)
C21B C20B H73A 109.4
N19B C20B H73A 109.4
C21B C20B H73B 109.3
N19B C20B H73B 109.3
H73A C20B H73B 108.0
C23B C22B C21B 118.4(8)
C23B C22B H74 120.8
C21B C22B H74 120.8
C22B C23B C24B 122.4(8)
C22B C23B H75 118.8
C24B C23B H75 118.8
C25B C24B C23B 117.3(8)
C25B C24B H76 121.3
C23B C24B H76 121.3
N26B C25B C24B 120.2(8)
N26B C25B C27B 112.8(6)
C24B C25B C27B 126.9(8)
N28B C27B C25B 109.7(6)
N28B C27B H78A 109.7
C25B C27B H78A 109.7
N28B C27B H78B 109.7
C25B C27B H78B 109.7
H78A C27B H78B 108.2
C27B N28B C28B 110.6(6)
C27B N28B Cu2B 106.1(4)
C28B N28B Cu2B 118.1(4)
C27B N28B H28D 107.2
C28B N28B H28D 107.2
Cu2B N28B H28D 107.2
C34B C28B N28B 113.6(6)
C34B C28B H80A 108.9
N28B C28B H80A 108.8
C34B C28B H80B 108.9
N28B C28B H80B 108.9
H80A C28B H80B 107.7
C29B C34B C33B 120.3(7)
C29B C34B C28B 119.9(7)
C33B C34B C28B 119.8(7)
C30B C29B C34B 119.7(7)
C30B C29B C37B 118.9(7)
C34B C29B C37B 121.3(7)
C29B C30B C31B 120.9(7)
C29B C30B H83 119.5
C31B C30B H83 119.5
C30B C31B C32B 119.1(7)
C30B C31B C39B 117.3(7)
C32B C31B C39B 123.7(7)
C33B C32B C31B 120.4(7)
C33B C32B C47B 121.1(7)
C31B C32B C47B 118.5(7)
N1B C47B C32B 115.5(6)
N1B C47B H86A 108.4
C32B C47B H86A 108.4
N1B C47B H86B 108.4
C32B C47B H86B 108.4
H86A C47B H86B 107.5
C47B N1B C2B 111.0(6)
C47B N1B Cu1B 116.0(5)
C2B N1B Cu1B 106.8(4)
C47B N1B H19H 107.6
C2B N1B H19H 107.6
Cu1B N1B H19H 107.6
N1B C2B C3B 109.3(6)
N1B C2B H88A 109.8
C3B C2B H88A 109.8
N1B C2B H88B 109.8
C3B C2B H88B 109.8
H88A C2B H88B 108.3
N8B C3B C4B 120.4(8)
N8B C3B C2B 114.2(7)
C4B C3B C2B 125.3(8)
C5B C4B C3B 118.9(8)
C5B C4B H90 120.5
C3B C4B H90 120.5
C6B C5B C4B 119.3(8)
C6B C5B H91 120.4
C4B C5B H91 120.4
C7B C6B C5B 119.7(9)
C7B C6B H92 120.2
C5B C6B H92 120.2
C32B C33B C34B 119.5(7)
C32B C33B C35B 119.8(7)
C34B C33B C35B 120.6(6)
C33B C35B C36B 112.7(6)
C33B C35B H94A 109.1
C36B C35B H94A 109.1
C33B C35B H94B 109.1
C36B C35B H94B 109.1
H94A C35B H94B 107.8
C35B C36B H95A 109.5
C35B C36B H95B 109.5
H95A C36B H95B 109.5
C35B C36B H95C 109.5
H95A C36B H95C 109.5
H95B C36B H95C 109.5
C40B C39B C31B 111.4(7)
C40B C39B H96A 109.3
C31B C39B H96A 109.3
C40B C39B H96B 109.3
C31B C39B H96B 109.3
H96A C39B H96B 108.0
C39B C40B H97A 109.5
C39B C40B H97B 109.5
H97A C40B H97B 109.5
C39B C40B H97C 109.5
H97A C40B H97C 109.5
H97B C40B H97C 109.5
C38B C37B C29B 118.7(7)
C38B C37B H98A 107.6
C29B C37B H98A 107.6
C38B C37B H98B 107.6
C29B C37B H98B 107.6
H98A C37B H98B 107.1
C37B C38B H99A 109.5
C37B C38B H99B 109.5
H99A C38B H99B 109.5
C37B C38B H99C 109.5
H99A C38B H99C 109.5
H99B C38B H99C 109.5
N1C O1C Cu2B 124.8(8)
C14B C15B C16B 118.6(7)
C14B C15B C45B 118.3(7)
C16B C15B C45B 123.2(7)
C13B C14B C15B 122.7(7)
C13B C14B H103 118.6
C15B C14B H103 118.6
C14B C13B C12B 118.8(7)
C14B C13B C43B 120.7(7)
C12B C13B C43B 120.6(7)
C44B C43B C13B 116.6(7)
C44B C43B H10A 108.1
C13B C43B H10A 108.1
C44B C43B H10B 108.1
C13B C43B H10B 108.1
H10A C43B H10B 107.3
C43B C44B H44A 109.5
C43B C44B H44B 109.5
H44A C44B H44B 109.5
C43B C44B H44C 109.5
H44A C44B H44C 109.5
H44B C44B H44C 109.5
C15B C45B C46B 111.8(6)
C15B C45B H10C 109.2
C46B C45B H10C 109.3
C15B C45B H10D 109.3
C46B C45B H10D 109.3
H10C C45B H10D 107.9
C45B C46B H46A 109.5
C45B C46B H46B 109.5
H46A C46B H46B 109.5
C45B C46B H46C 109.5
H46A C46B H46C 109.5
H46B C46B H46C 109.5
C17B C41B C42B 113.9(6)
C17B C41B H10E 108.8
C42B C41B H10E 108.8
C17B C41B H10F 108.8
C42B C41B H10F 108.8
H10E C41B H10F 107.7
C41B C42B H11C 109.5
C41B C42B H11D 109.5
H11C C42B H11D 109.5
C41B C42B H11E 109.5
H11C C42B H11E 109.5
H11D C42B H11E 109.5
O5 N2 O4 120.5(12)
O5 N2 O6 123.2(12)
O4 N2 O6 116.3(10)
O1C N1C O3C 121.9(11)
O1C N1C O2C 122.2(12)
O3C N1C O2C 115.9(12)
C39A C40A H94C 109.5
C39A C40A H94D 109.5
H94C C40A H94D 109.5
C39A C40A H94E 109.5
H94C C40A H94E 109.5
H94D C40A H94E 109.5
C48A O2A P1 126.7(5)
C45A C46A H94F 109.5
C45A C46A H94G 109.5
H94F C46A H94G 109.5
C45A C46A H94H 109.5
H94F C46A H94H 109.5
H94G C46A H94H 109.5
O1D N1D O3D 123.8(12)
O1D N1D O2D 122.0(12)
O3D N1D O2D 113.7(12)

loop_
_geom_bond_atom_site_label_1
_geom_bond_atom_site_label_2
_geom_bond_distance
Cu1A O1A 1.871(5)
Cu1A N8A 1.923(6)
Cu1A N1A 2.069(6)
Cu1A N10A 2.091(6)
Cu2A O3A 1.863(5)
Cu2A N26A 1.930(6)
Cu2A N28A 2.073(6)
Cu2A N19A 2.082(6)
Cu1B O1B 1.872(6)
Cu1B N8B 1.921(6)
Cu1B N1B 2.071(6)
Cu1B N10B 2.075(6)
Cu2B O3B 1.860(5)
Cu2B N26B 1.923(6)
Cu2B N28B 2.064(6)
Cu2B N19B 2.084(6)
Cu2B O1C 2.396(8)
P1 O4A 1.490(5)
P1 O1A 1.497(5)
P1 O3A 1.503(5)
P1 O2A 1.640(5)
P3 O1B 1.475(6)
P3 O3B 1.499(5)
P3 O4B 1.508(5)
P3 O2B 1.635(6)
O11 N4 1.254(11)
O10 N4 1.241(11)
O12 N4 1.231(11)
O7 N3 1.238(10)
O9 N3 1.234(11)
O8 N3 1.210(10)
N8A C7A 1.340(10)
N8A C3A 1.340(9)
N26A C21A 1.320(9)
N26A C25A 1.347(10)
N8B C3B 1.319(10)
N8B C7B 1.330(10)
N26B C21B 1.346(9)
N26B C25B 1.362(10)
O3C N1C 1.261(13)
N1A C2A 1.490(9)
N1A C47A 1.492(10)
N1A H1A 1.0000
C47A C32A 1.511(10)
C47A H2A 0.9900
C47A H2B 0.9900
C32A C31A 1.369(10)
C32A C33A 1.415(10)
C31A C30A 1.399(10)
C31A C39A 1.518(11)
C30A C29A 1.379(10)
C30A H5 0.9500
C29A C34A 1.391(10)
C29A C37A 1.551(10)
C34A C33A 1.422(10)
C34A C28A 1.496(10)
C28A N28A 1.515(9)
C28A H8A 0.9900
C28A H8B 0.9900
N28A C27A 1.506(9)
N28A H28N 1.0000
N19A C20A 1.486(9)
N19A C18A 1.486(9)
N19A H19Z 1.0000
C18A C16A 1.499(10)
C18A H11A 0.9900
C18A H11B 0.9900
C16A C15A 1.384(11)
C16A C17A 1.413(10)
C17A C12A 1.392(11)
C17A C41A 1.502(10)
C12A C13A 1.422(11)
C12A C11A 1.521(11)
C11A N10A 1.486(9)
C11A H15A 0.9900
C11A H15B 0.9900
N10A C9A 1.478(10)
N10A H10N 1.0000
C9A C7A 1.504(11)
C9A H17A 0.9900
C9A H17B 0.9900
C7A C6A 1.387(11)
C3A C4A 1.378(10)
C3A C2A 1.492(11)
C2A H20A 0.9900
C2A H20B 0.9900
C4A C5A 1.373(12)
C4A H21 0.9500
C5A C6A 1.384(12)
C5A H22 0.9500
C6A H23 0.9500
C13A C14A 1.401(11)
C13A C43A 1.490(11)
C14A C15A 1.401(11)
C14A H25 0.9500
C15A C45A 1.521(11)
C45A C46A 1.441(14)
C45A H27A 0.9900
C45A H27B 0.9900
C43A C44A 1.483(12)
C43A H28A 0.9900
C43A H28B 0.9900
C44A H29A 0.9800
C44A H29B 0.9800
C44A H29C 0.9800
C41A C42A 1.516(11)
C41A H30A 0.9900
C41A H30B 0.9900
C42A H31A 0.9800
C42A H31B 0.9800
C42A H31C 0.9800
C20A C21A 1.486(11)
C20A H32A 0.9900
C20A H32B 0.9900
C21A C22A 1.394(11)
C25A C24A 1.374(11)
C25A C27A 1.488(11)
C24A C23A 1.408(13)
C24A H35 0.9500
C23A C22A 1.381(13)
C23A H36 0.9500
C22A H37 0.9500
C27A H38A 0.9900
C27A H38B 0.9900
C49A C50A 1.381(13)
C49A C48A 1.389(11)
C49A H40 0.9500
C48A C53A 1.380(10)
C48A O2A 1.391(9)
C53A C52A 1.366(11)
C53A H42 0.9500
C52A C51A 1.390(12)
C52A H43 0.9500
C51A C50A 1.352(13)
C51A H44 0.9500
C50A H45 0.9500
C33A C35A 1.524(10)
C35A C36A 1.525(10)
C35A H49A 0.9900
C35A H49B 0.9900
C36A H50A 0.9800
C36A H50B 0.9800
C36A H50C 0.9800
C37A C38A 1.498(11)
C37A H51A 0.9900
C37A H51B 0.9900
C38A H52A 0.9800
C38A H52B 0.9800
C38A H52C 0.9800
C39A C40A 1.457(14)
C39A H53A 0.9900
C39A H53B 0.9900
C7B C6B 1.360(11)
C7B C9B 1.515(11)
C9B N10B 1.492(9)
C9B H55A 0.9900
C9B H55B 0.9900
N10B C11B 1.510(9)
N10B H28C 1.0000
C11B C12B 1.510(10)
C11B H57A 0.9900
C11B H57B 0.9900
C12B C13B 1.394(10)
C12B C17B 1.410(10)
C17B C16B 1.393(10)
C17B C41B 1.520(10)
C16B C15B 1.406(10)
C16B C18B 1.524(10)
C18B N19B 1.496(9)
C18B H61A 0.9900
C18B H61B 0.9900
N19B C20B 1.497(9)
N19B H19Y 1.0000
O2B C48B 1.390(9)
C48B C19B 1.323(12)
C48B C53B 1.418(13)
C19B C59B 1.365(14)
C19B H66 0.9500
C59B C51B 1.352(16)
C59B H67 0.9500
C51B C52B 1.330(16)
C51B H68 0.9500
C52B C53B 1.448(15)
C52B H69 0.9500
C53B H70 0.9500
C21B C22B 1.376(10)
C21B C20B 1.493(11)
C20B H73A 0.9900
C20B H73B 0.9900
C22B C23B 1.357(12)
C22B H74 0.9500
C23B C24B 1.393(12)
C23B H75 0.9500
C24B C25B 1.368(11)
C24B H76 0.9500
C25B C27B 1.494(11)
C27B N28B 1.493(9)
C27B H78A 0.9900
C27B H78B 0.9900
N28B C28B 1.513(9)
N28B H28D 1.0000
C28B C34B 1.502(10)
C28B H80A 0.9900
C28B H80B 0.9900
C34B C29B 1.387(10)
C34B C33B 1.399(10)
C29B C30B 1.385(10)
C29B C37B 1.526(10)
C30B C31B 1.390(10)
C30B H83 0.9500
C31B C32B 1.401(10)
C31B C39B 1.541(11)
C32B C33B 1.391(10)
C32B C47B 1.503(10)
C47B N1B 1.473(9)
C47B H86A 0.9900
C47B H86B 0.9900
N1B C2B 1.492(9)
N1B H19H 1.0000
C2B C3B 1.514(11)
C2B H88A 0.9900
C2B H88B 0.9900
C3B C4B 1.385(11)
C4B C5B 1.366(13)
C4B H90 0.9500
C5B C6B 1.365(12)
C5B H91 0.9500
C6B H92 0.9500
C33B C35B 1.518(10)
C35B C36B 1.534(10)
C35B H94A 0.9900
C35B H94B 0.9900
C36B H95A 0.9800
C36B H95B 0.9800
C36B H95C 0.9800
C39B C40B 1.520(11)
C39B H96A 0.9900
C39B H96B 0.9900
C40B H97A 0.9800
C40B H97B 0.9800
C40B H97C 0.9800
C37B C38B 1.486(12)
C37B H98A 0.9900
C37B H98B 0.9900
C38B H99A 0.9800
C38B H99B 0.9800
C38B H99C 0.9800
O1C N1C 1.218(13)
O2C N1C 1.283(12)
C15B C14B 1.385(10)
C15B C45B 1.534(10)
C14B C13B 1.363(10)
C14B H103 0.9500
C13B C43B 1.537(11)
C43B C44B 1.496(11)
C43B H10A 0.9900
C43B H10B 0.9900
C44B H44A 0.9800
C44B H44B 0.9800
C44B H44C 0.9800
C45B C46B 1.536(11)
C45B H10C 0.9900
C45B H10D 0.9900
C46B H46A 0.9800
C46B H46B 0.9800
C46B H46C 0.9800
C41B C42B 1.534(10)
C41B H10E 0.9900
C41B H10F 0.9900
C42B H11C 0.9800
C42B H11D 0.9800
C42B H11E 0.9800
N2 O5 1.151(10)
N2 O4 1.198(11)
N2 O6 1.250(10)
C40A H94C 0.9800
C40A H94D 0.9800
C40A H94E 0.9800
C46A H94F 0.9800
C46A H94G 0.9800
C46A H94H 0.9800
O1D N1D 1.201(13)
O2D N1D 1.281(13)
N1D O3D 1.245(12)

loop_
_geom_torsion_atom_site_label_1
_geom_torsion_atom_site_label_2
_geom_torsion_atom_site_label_3
_geom_torsion_atom_site_label_4
_geom_torsion
O4A P1 O3A Cu2A -36.1(6)
O1A P1 O3A Cu2A 97.3(5)
O2A P1 O3A Cu2A -154.6(4)
N28A Cu2A O3A P1 5.4(5)
N19A Cu2A O3A P1 -168.7(5)
C2A N1A C47A C32A -169.1(6)
Cu1A N1A C47A C32A -42.3(7)
N1A C47A C32A C31A 96.3(8)
N1A C47A C32A C33A -82.2(8)
C33A C32A C31A C30A 1.0(11)
C47A C32A C31A C30A -177.5(7)
C33A C32A C31A C39A 178.2(8)
C47A C32A C31A C39A -0.3(12)
C32A C31A C30A C29A 1.1(12)
C39A C31A C30A C29A -176.2(8)
C31A C30A C29A C34A -0.9(11)
C31A C30A C29A C37A -178.6(7)
C30A C29A C34A C33A -1.4(10)
C37A C29A C34A C33A 176.1(7)
C30A C29A C34A C28A -177.0(7)
C37A C29A C34A C28A 0.5(11)
C29A C34A C28A N28A -96.3(8)
C33A C34A C28A N28A 88.1(8)
C34A C28A N28A C27A 171.8(6)
C34A C28A N28A Cu2A 52.9(7)
C20A N19A C18A C16A -178.3(7)
Cu2A N19A C18A C16A -46.1(9)
N19A C18A C16A C15A -83.9(9)
N19A C18A C16A C17A 101.2(8)
C15A C16A C17A C12A -2.9(11)
C18A C16A C17A C12A 172.1(7)
C15A C16A C17A C41A 178.2(7)
C18A C16A C17A C41A -6.9(11)
C16A C17A C12A C13A 2.8(11)
C41A C17A C12A C13A -178.2(7)
C16A C17A C12A C11A -172.4(7)
C41A C17A C12A C11A 6.6(11)
C17A C12A C11A N10A -114.2(8)
C13A C12A C11A N10A 70.5(9)
C12A C11A N10A C9A -154.0(7)
C12A C11A N10A Cu1A 74.8(8)
C11A N10A C9A C7A -163.9(7)
Cu1A N10A C9A C7A -23.7(9)
C3A N8A C7A C6A -2.1(12)
Cu1A N8A C7A C6A 167.1(6)
C3A N8A C7A C9A 177.6(7)
Cu1A N8A C7A C9A -13.2(10)
N10A C9A C7A N8A 24.9(11)
N10A C9A C7A C6A -155.3(8)
C7A N8A C3A C4A 0.5(11)
Cu1A N8A C3A C4A -168.7(6)
C7A N8A C3A C2A 178.1(7)
Cu1A N8A C3A C2A 8.9(9)
C47A N1A C2A C3A 115.3(7)
Cu1A N1A C2A C3A -15.1(8)
N8A C3A C2A N1A 5.2(10)
C4A C3A C2A N1A -177.4(7)
N8A C3A C4A C5A -0.2(12)
C2A C3A C4A C5A -177.6(8)
C3A C4A C5A C6A 1.6(14)
C4A C5A C6A C7A -3.1(14)
N8A C7A C6A C5A 3.4(13)
C9A C7A C6A C5A -176.3(9)
C17A C12A C13A C14A -0.4(11)
C11A C12A C13A C14A 174.9(7)
C17A C12A C13A C43A -176.4(8)
C11A C12A C13A C43A -1.1(11)
C12A C13A C14A C15A -2.0(12)
C43A C13A C14A C15A 174.1(8)
C17A C16A C15A C14A 0.5(12)
C18A C16A C15A C14A -174.5(7)
C17A C16A C15A C45A -176.2(7)
C18A C16A C15A C45A 8.9(12)
C13A C14A C15A C16A 2.0(12)
C13A C14A C15A C45A 178.9(8)
C16A C15A C45A C46A 98.7(10)
C14A C15A C45A C46A -78.0(10)
C14A C13A C43A C44A -1.8(13)
C12A C13A C43A C44A 174.1(8)
C12A C17A C41A C42A -90.4(9)
C16A C17A C41A C42A 88.6(9)
C18A N19A C20A C21A 165.2(6)
Cu2A N19A C20A C21A 23.0(7)
C25A N26A C21A C22A -2.5(11)
Cu2A N26A C21A C22A -175.2(5)
C25A N26A C21A C20A 178.9(7)
Cu2A N26A C21A C20A 6.3(9)
N19A C20A C21A N26A -20.0(9)
N19A C20A C21A C22A 161.5(7)
C21A N26A C25A C24A 4.7(11)
Cu2A N26A C25A C24A 177.6(6)
C21A N26A C25A C27A -174.8(6)
Cu2A N26A C25A C27A -1.9(8)
N26A C25A C24A C23A -4.7(12)
C27A C25A C24A C23A 174.8(7)
C25A C24A C23A C22A 2.8(13)
C24A C23A C22A C21A -0.8(13)
N26A C21A C22A C23A 0.5(12)
C20A C21A C22A C23A 178.9(8)
N26A C25A C27A N28A -26.6(9)
C24A C25A C27A N28A 153.9(7)
C28A N28A C27A C25A -89.5(7)
Cu2A N28A C27A C25A 39.3(6)
C50A C49A C48A C53A 0.4(12)
C50A C49A C48A O2A -179.9(7)
C49A C48A C53A C52A -1.7(12)
O2A C48A C53A C52A 178.6(7)
C48A C53A C52A C51A 0.8(12)
C53A C52A C51A C50A 1.3(14)
C52A C51A C50A C49A -2.7(14)
C48A C49A C50A C51A 1.8(14)
O4A P1 O1A Cu1A -68.5(6)
O3A P1 O1A Cu1A 159.1(5)
O2A P1 O1A Cu1A 47.9(6)
N1A Cu1A O1A P1 80.3(6)
N10A Cu1A O1A P1 -100.4(6)
C31A C32A C33A C34A -3.3(11)
C47A C32A C33A C34A 175.2(6)
C31A C32A C33A C35A 173.6(7)
C47A C32A C33A C35A -7.8(10)
C29A C34A C33A C32A 3.5(10)
C28A C34A C33A C32A 179.2(6)
C29A C34A C33A C35A -173.5(6)
C28A C34A C33A C35A 2.2(9)
C32A C33A C35A C36A -86.8(8)
C34A C33A C35A C36A 90.2(8)
C30A C29A C37A C38A 73.5(9)
C34A C29A C37A C38A -104.1(9)
C32A C31A C39A C40A 87.9(11)
C30A C31A C39A C40A -94.9(10)
C3B N8B C7B C6B -2.4(13)
Cu1B N8B C7B C6B -173.9(7)
C3B N8B C7B C9B -179.8(7)
Cu1B N8B C7B C9B 8.6(10)
N8B C7B C9B N10B -24.8(10)
C6B C7B C9B N10B 157.9(8)
C7B C9B N10B C11B 171.3(7)
C7B C9B N10B Cu1B 28.1(8)
C9B N10B C11B C12B 178.3(7)
Cu1B N10B C11B C12B -49.1(9)
N10B C11B C12B C13B -84.6(9)
N10B C11B C12B C17B 101.5(8)
C13B C12B C17B C16B -3.6(10)
C11B C12B C17B C16B 170.4(6)
C13B C12B C17B C41B 177.3(6)
C11B C12B C17B C41B -8.8(10)
C12B C17B C16B C15B 2.6(10)
C41B C17B C16B C15B -178.2(6)
C12B C17B C16B C18B -170.1(6)
C41B C17B C16B C18B 9.1(10)
C17B C16B C18B N19B -112.0(7)
C15B C16B C18B N19B 75.3(8)
C16B C18B N19B C20B -172.1(6)
C16B C18B N19B Cu2B 56.6(8)
O1B P3 O3B Cu2B 179.9(5)
O4B P3 O3B Cu2B -47.2(7)
O2B P3 O3B Cu2B 66.2(6)
N28B Cu2B O3B P3 67.2(6)
N19B Cu2B O3B P3 -120.3(6)
O1C Cu2B O3B P3 -24.4(6)
O1B P3 O2B C48B 66.2(7)
O3B P3 O2B C48B -177.7(6)
O4B P3 O2B C48B -57.2(7)
P3 O2B C48B C19B -58.8(11)
P3 O2B C48B C53B 125.5(7)
O2B C48B C19B C59B -174.0(8)
C53B C48B C19B C59B 1.3(15)
C48B C19B C59B C51B 0.6(15)
C19B C59B C51B C52B -2.9(17)
C59B C51B C52B C53B 3.1(17)
C19B C48B C53B C52B -1.1(14)
O2B C48B C53B C52B 174.7(8)
C51B C52B C53B C48B -1.1(15)
O3B P3 O1B Cu1B 85.1(9)
O4B P3 O1B Cu1B -48.3(10)
O2B P3 O1B Cu1B -166.3(8)
N8B Cu1B O1B P3 116.4(11)
N1B Cu1B O1B P3 20.8(9)
N10B Cu1B O1B P3 -160.2(8)
C25B N26B C21B C22B 2.5(11)
Cu2B N26B C21B C22B 178.6(6)
C25B N26B C21B C20B 179.0(7)
Cu2B N26B C21B C20B -4.9(9)
N26B C21B C20B N19B 19.4(9)
C22B C21B C20B N19B -164.4(7)
C18B N19B C20B C21B -164.6(6)
Cu2B N19B C20B C21B -23.6(7)
N26B C21B C22B C23B -0.5(12)
C20B C21B C22B C23B -176.5(8)
C21B C22B C23B C24B -1.9(13)
C22B C23B C24B C25B 2.3(13)
C21B N26B C25B C24B -2.1(11)
Cu2B N26B C25B C24B -178.3(6)
C21B N26B C25B C27B 175.4(6)
Cu2B N26B C25B C27B -0.7(8)
C23B C24B C25B N26B -0.2(12)
C23B C24B C25B C27B -177.4(8)
N26B C25B C27B N28B 25.6(9)
C24B C25B C27B N28B -157.0(7)
C25B C27B N28B C28B 93.0(7)
C25B C27B N28B Cu2B -36.1(7)
C27B N28B C28B C34B -166.1(6)
Cu2B N28B C28B C34B -43.7(8)
N28B C28B C34B C29B 94.2(8)
N28B C28B C34B C33B -85.7(8)
C33B C34B C29B C30B -0.2(10)
C28B C34B C29B C30B 179.9(6)
C33B C34B C29B C37B -177.6(6)
C28B C34B C29B C37B 2.5(10)
C34B C29B C30B C31B 2.9(10)
C37B C29B C30B C31B -179.7(7)
C29B C30B C31B C32B -4.3(10)
C29B C30B C31B C39B 176.2(7)
C30B C31B C32B C33B 3.0(10)
C39B C31B C32B C33B -177.6(7)
C30B C31B C32B C47B -177.5(6)
C39B C31B C32B C47B 1.9(11)
C33B C32B C47B N1B 81.5(9)
C31B C32B C47B N1B -98.0(8)
C32B C47B N1B C2B 173.4(6)
C32B C47B N1B Cu1B 51.4(8)
C47B N1B C2B C3B -95.4(7)
Cu1B N1B C2B C3B 31.8(7)
C7B N8B C3B C4B 1.9(12)
Cu1B N8B C3B C4B 173.5(6)
C7B N8B C3B C2B -175.7(7)
Cu1B N8B C3B C2B -4.0(9)
N1B C2B C3B N8B -20.0(10)
N1B C2B C3B C4B 162.6(8)
N8B C3B C4B C5B -0.2(13)
C2B C3B C4B C5B 177.1(9)
C3B C4B C5B C6B -1.0(15)
N8B C7B C6B C5B 1.1(14)
C9B C7B C6B C5B 178.2(9)
C4B C5B C6B C7B 0.6(15)
C31B C32B C33B C34B -0.3(10)
C47B C32B C33B C34B -179.8(6)
C31B C32B C33B C35B -177.0(6)
C47B C32B C33B C35B 3.5(10)
C29B C34B C33B C32B -1.1(10)
C28B C34B C33B C32B 178.9(6)
C29B C34B C33B C35B 175.5(6)
C28B C34B C33B C35B -4.5(9)
C32B C33B C35B C36B 86.8(8)
C34B C33B C35B C36B -89.8(8)
C30B C31B C39B C40B 88.1(8)
C32B C31B C39B C40B -91.3(9)
C30B C29B C37B C38B 12.1(12)
C34B C29B C37B C38B -170.5(8)
C17B C16B C15B C14B 0.9(10)
C18B C16B C15B C14B 173.6(6)
C17B C16B C15B C45B 179.9(6)
C18B C16B C15B C45B -7.5(10)
C16B C15B C14B C13B -3.7(10)
C45B C15B C14B C13B 177.3(6)
C15B C14B C13B C12B 2.8(11)
C15B C14B C13B C43B -176.2(7)
C17B C12B C13B C14B 0.9(10)
C11B C12B C13B C14B -172.8(7)
C17B C12B C13B C43B 180.0(7)
C11B C12B C13B C43B 6.2(10)
C14B C13B C43B C44B -6.8(11)
C12B C13B C43B C44B 174.2(7)
C14B C15B C45B C46B 68.4(9)
C16B C15B C45B C46B -110.5(8)
C16B C17B C41B C42B -87.9(8)
C12B C17B C41B C42B 91.3(8)
Cu2B O1C N1C O3C -170.7(10)
Cu2B O1C N1C O2C 9(2)
C53A C48A O2A P1 -5.5(10)
C49A C48A O2A P1 174.8(5)
O4A P1 O2A C48A -57.0(6)
O1A P1 O2A C48A -179.2(6)
O3A P1 O2A C48A 65.6(6)
